data_1559431
loop_
_publ_author_name
'Kutniewska, Sylwia E.'
'Kr\'owczy\'nski, Adam'
'Kami\'nski, Rados\/law'
'Jarzembska, Katarzyna N.'
'Pillet, S\'ebastien'
'Wenger, Emmanuel'
'Schaniel, Dominik'

_publ_section_title
;
 Photocrystallographic and spectroscopic studies of a model (N,N,O)-donor
 square-planar nickel(II) nitro complex: in search of high-conversion and
 stable photoswitchable materials
;
_journal_issue 6
_journal_name_full IUCrJ
_journal_page_first
;
;
_journal_paper_doi 10.1107/S205225252001307X
_journal_volume 7
_journal_year 2020
_chemical_formula_moiety 'C20 H15 N3 Ni O3'
_chemical_formula_sum 'C20 H15 N3 Ni O3'
_chemical_formula_weight 404.04
_space_group_IT_number 88
_space_group_name_Hall '-I 4ad'
_space_group_name_H-M_alt 'I 41/a :2'
_symmetry_cell_setting tetragonal
_symmetry_Int_Tables_number 88
_symmetry_space_group_name_Hall '-I 4ad'
_symmetry_space_group_name_H-M 'I 41/a :2'
_cell_angle_alpha 90
_cell_angle_beta 90
_cell_angle_gamma 90
_cell_formula_units_Z 16
_cell_length_a 14.8930(6)
_cell_length_b 14.8930(6)
_cell_length_c 29.8290(13)
_cell_measurement_reflns_used 5543
_cell_measurement_temperature 240.00
_cell_measurement_theta_max 64.21
_cell_measurement_theta_min 10.28
_cell_volume 6616.1(5)
_computing_cell_refinement 'CrysAlisPro 1.171.40.55a (Rigaku OD, 2019)'
_computing_data_collection 'CrysAlisPro 1.171.40.55a (Rigaku OD, 2019)'
_computing_data_reduction 'CrysAlisPro 1.171.40.55a (Rigaku OD, 2019)'
_diffrn_ambient_temperature 240
_diffrn_detector 'CCD plate'
_diffrn_measured_fraction_theta_full 0.93
_diffrn_measured_fraction_theta_max 0.73
_diffrn_measurement_device 'four-circle diffractometer'
_diffrn_measurement_device_type 'SuperNova, Cu, Atlas'
_diffrn_measurement_method '\w scans'
_diffrn_radiation_monochromator mirror
_diffrn_radiation_probe x-ray
_diffrn_radiation_source 'X-ray tube'
_diffrn_radiation_type 'Cu K\a'
_diffrn_radiation_wavelength 1.54184
_diffrn_reflns_av_R_equivalents 0.1116
_diffrn_reflns_av_unetI/netI 0.0293
_diffrn_reflns_limit_h_max 17
_diffrn_reflns_limit_h_min -17
_diffrn_reflns_limit_k_max 16
_diffrn_reflns_limit_k_min -17
_diffrn_reflns_limit_l_max 33
_diffrn_reflns_limit_l_min -34
_diffrn_reflns_number 8960
_diffrn_reflns_theta_full 32.07
_diffrn_reflns_theta_max 64.32
_diffrn_reflns_theta_min 10.32
_diffrn_source 'micro-focus sealed X-ray tube'
_exptl_absorpt_coefficient_mu 1.934
_exptl_absorpt_correction_T_max 1
_exptl_absorpt_correction_T_min 0.37
_exptl_absorpt_correction_type multi-scan
_exptl_absorpt_process_details
;
CrysAlisPro 1.171.40.55a (Rigaku Oxford Diffraction, 2019)
Empirical absorption correction using spherical harmonics,
 implemented in SCALE3 ABSPACK scaling algorithm.
;
_exptl_crystal_colour brown
_exptl_crystal_density_diffrn 1.6226
_exptl_crystal_description 'prism, cut'
_exptl_crystal_F_000 3328
_exptl_crystal_size_max 0.13
_exptl_crystal_size_mid 0.05
_exptl_crystal_size_min 0.05
_refine_diff_density_max 0.90
_refine_diff_density_min -0.86
_refine_ls_extinction_method none
_refine_ls_goodness_of_fit_gt 4.76
_refine_ls_goodness_of_fit_ref 4.40
_refine_ls_hydrogen_treatment constr
_refine_ls_number_constraints 60
_refine_ls_number_parameters 244
_refine_ls_number_reflns 2025
_refine_ls_number_restraints 0
_refine_ls_R_factor_all 0.0992
_refine_ls_R_factor_gt 0.0934
_refine_ls_shift/su_max 0.0056
_refine_ls_shift/su_mean 0.0006
_refine_ls_structure_factor_coef Fsqd
_refine_ls_weighting_details w=1/(\s^2^(I)+0.0004I^2^)
_refine_ls_weighting_scheme sigma
_refine_ls_wR_factor_gt 0.2251
_refine_ls_wR_factor_ref 0.2272
_reflns_number_gt 1740
_reflns_number_total 2025
_reflns_threshold_expression I>3\s(I)
_cod_data_source_file lq5032.cif
_cod_data_source_block 240K_dark
_cod_depositor_comments
;
The following automatic conversions were performed:

data item '_diffrn_radiation_probe' value 'X-ray' was changed to
'x-ray' in accordance with the
/home/data/users/saulius/crontab/automatic-downloads/rss-feeds/IUCr/lib/dictionaries/cif_core.dic
dictionary named 'cif_core.dic' version 2.4.2 last updated on
2011-04-26.

Automatic conversion script
Id: cif_fix_values 7556 2019-12-06 15:28:31Z antanas 
;
_cod_original_sg_symbol_H-M 'I 41/a'
_cod_database_code 1559431

loop_
_space_group_symop_id
_space_group_symop_operation_xyz
1 x,y,z
2 -x,-y+1/2,z
3 -y+1/4,x+3/4,z+3/4
4 y+1/4,-x+1/4,z+1/4
5 -x,-y,-z
6 x,y+1/2,-z
7 y+1/4,-x+3/4,-z+3/4
8 -y+1/4,x+1/4,-z+1/4
9 x+1/2,y+1/2,z+1/2
10 -x+1/2,-y,z+1/2
11 -y+3/4,x+1/4,z+1/4
12 y+3/4,-x+3/4,z+3/4
13 -x+1/2,-y+1/2,-z+1/2
14 x+1/2,y,-z+1/2
15 y+3/4,-x+1/4,-z+1/4
16 -y+3/4,x+3/4,-z+3/4

loop_
_atom_site_label
_atom_site_type_symbol
_atom_site_fract_x
_atom_site_fract_y
_atom_site_fract_z
_atom_site_adp_type
_atom_site_U_iso_or_equiv
_atom_site_site_symmetry_multiplicity
_atom_site_occupancy
_atom_site_calc_flag
_atom_site_refinement_flags
_atom_site_disorder_assembly
_atom_site_disorder_group
Ni1 Ni 0.56009(7) 0.38813(8) 0.59468(4) Uani 0.0285(4) 16 1 d . . .
O1 O 0.7362(4) 0.3598(5) 0.6133(3) Uani 0.063(3) 16 1 d . . .
O2 O 0.6983(4) 0.4971(5) 0.6199(3) Uani 0.066(3) 16 1 d . . .
N1 N 0.6788(4) 0.4169(5) 0.6118(2) Uani 0.039(2) 16 1 d . . .
O3 O 0.5347(3) 0.3857(3) 0.65510(18) Uani 0.0337(16) 16 1 d . . .
N2 N 0.4451(4) 0.3557(4) 0.5760(2) Uani 0.0345(19) 16 1 d . . .
N3 N 0.5863(4) 0.3958(4) 0.5324(2) Uani 0.0336(19) 16 1 d . . .
C1 C 0.6622(6) 0.4190(7) 0.5123(3) Uani 0.055(3) 16 1 d . . .
C2 C 0.6693(7) 0.4272(7) 0.4661(3) Uani 0.059(4) 16 1 d . . .
C3 C 0.5961(6) 0.4111(6) 0.4392(3) Uani 0.047(3) 16 1 d . . .
C4 C 0.5150(5) 0.3824(5) 0.4599(3) Uani 0.039(2) 16 1 d . . .
C5 C 0.4354(6) 0.3610(7) 0.4351(3) Uani 0.055(3) 16 1 d . . .
C6 C 0.3616(6) 0.3354(7) 0.4584(4) Uani 0.060(4) 16 1 d . . .
C7 C 0.3582(5) 0.3299(6) 0.5049(3) Uani 0.047(3) 16 1 d . . .
C8 C 0.4332(5) 0.3523(5) 0.5300(3) Uani 0.035(2) 16 1 d . . .
C9 C 0.5123(5) 0.3779(5) 0.5061(3) Uani 0.034(2) 16 1 d . . .
C10 C 0.3784(5) 0.3362(5) 0.6045(3) Uani 0.039(2) 16 1 d . . .
C11 C 0.3812(4) 0.3387(5) 0.6503(3) Uani 0.036(2) 16 1 d . . .
C12 C 0.3008(5) 0.3099(7) 0.6776(3) Uani 0.051(3) 16 1 d . . .
C13 C 0.2919(5) 0.3677(6) 0.7189(3) Uani 0.052(3) 16 1 d . . .
C14 C 0.3759(5) 0.3668(4) 0.7462(3) Uani 0.036(2) 16 1 d . . .
C15 C 0.3765(5) 0.3710(5) 0.7924(3) Uani 0.043(3) 16 1 d . . .
C16 C 0.4562(6) 0.3719(5) 0.8162(3) Uani 0.044(3) 16 1 d . . .
C17 C 0.5376(6) 0.3708(6) 0.7933(3) Uani 0.045(3) 16 1 d . . .
C18 C 0.5385(5) 0.3691(5) 0.7474(3) Uani 0.037(2) 16 1 d . . .
C19 C 0.4581(5) 0.3667(4) 0.7232(3) Uani 0.031(2) 16 1 d . . .
C20 C 0.4592(4) 0.3639(4) 0.6738(3) Uani 0.030(2) 16 1 d . . .
H1 H 0.714273 0.430574 0.530384 Uiso 0.0664 16 1 d . . .
H2 H 0.725594 0.444124 0.452887 Uiso 0.0714 16 1 d . . .
H3 H 0.599612 0.41902 0.407341 Uiso 0.0562 16 1 d . . .
H5 H 0.434401 0.364583 0.402934 Uiso 0.0655 16 1 d . . .
H6 H 0.308415 0.320272 0.441887 Uiso 0.0723 16 1 d . . .
H7 H 0.304149 0.310575 0.519533 Uiso 0.0568 16 1 d . . .
H10 H 0.322316 0.318503 0.591308 Uiso 0.047 16 1 d . . .
H12a H 0.307686 0.248281 0.686346 Uiso 0.0616 16 1 d . . .
H12b H 0.247468 0.315229 0.659762 Uiso 0.0616 16 1 d . . .
H13a H 0.27817 0.428242 0.710252 Uiso 0.0627 16 1 d . . .
H13b H 0.24274 0.346363 0.736862 Uiso 0.0627 16 1 d . . .
H15 H 0.320546 0.373213 0.808332 Uiso 0.0513 16 1 d . . .
H16 H 0.455346 0.37341 0.848353 Uiso 0.0528 16 1 d . . .
H17 H 0.593071 0.371117 0.809643 Uiso 0.0542 16 1 d . . .
H18 H 0.594748 0.369568 0.731671 Uiso 0.0442 16 1 d . . .

loop_
_atom_site_aniso_label
_atom_site_aniso_type_symbol
_atom_site_aniso_U_11
_atom_site_aniso_U_22
_atom_site_aniso_U_33
_atom_site_aniso_U_12
_atom_site_aniso_U_13
_atom_site_aniso_U_23
Ni1 Ni 0.0190(6) 0.0355(7) 0.0312(7) -0.0029(4) 0.0005(4) -0.0035(4)
O1 O 0.039(3) 0.074(5) 0.075(5) 0.008(3) -0.013(3) 0.000(4)
O2 O 0.057(4) 0.051(4) 0.089(6) -0.019(3) -0.008(3) -0.025(4)
N1 N 0.035(3) 0.061(4) 0.021(3) 0.002(3) 0.006(2) 0.000(2)
O3 O 0.018(2) 0.047(3) 0.036(3) -0.004(2) 0.0067(18) -0.003(2)
N2 N 0.024(3) 0.042(3) 0.038(3) 0.006(2) 0.002(2) -0.001(2)
N3 N 0.024(3) 0.048(4) 0.029(3) -0.010(3) 0.001(2) -0.005(2)
C1 C 0.036(5) 0.093(7) 0.037(5) -0.027(4) -0.003(3) -0.006(4)
C2 C 0.051(6) 0.092(8) 0.035(5) -0.029(5) 0.002(4) -0.005(4)
C3 C 0.043(5) 0.069(6) 0.029(4) -0.011(4) 0.002(3) -0.007(3)
C4 C 0.028(4) 0.048(4) 0.042(5) 0.002(3) -0.005(3) -0.010(3)
C5 C 0.033(4) 0.090(7) 0.041(5) 0.006(4) -0.010(3) -0.015(4)
C6 C 0.028(4) 0.098(8) 0.055(6) 0.002(4) -0.013(4) -0.021(5)
C7 C 0.017(3) 0.072(6) 0.053(5) -0.001(3) -0.006(3) -0.011(4)
C8 C 0.019(3) 0.040(4) 0.047(4) 0.002(3) -0.002(3) -0.006(3)
C9 C 0.014(3) 0.041(4) 0.047(5) -0.001(3) -0.005(3) -0.009(3)
C10 C 0.022(3) 0.044(4) 0.051(5) -0.005(3) 0.001(3) -0.003(3)
C11 C 0.013(3) 0.048(4) 0.048(4) -0.005(3) 0.004(3) 0.003(3)
C12 C 0.026(4) 0.076(7) 0.052(5) -0.011(4) 0.006(3) 0.007(4)
C13 C 0.028(4) 0.073(6) 0.056(5) 0.010(4) 0.012(4) 0.007(4)
C14 C 0.028(4) 0.025(3) 0.056(5) 0.004(3) 0.014(3) 0.002(3)
C15 C 0.043(4) 0.030(4) 0.054(5) -0.001(3) 0.019(4) 0.000(3)
C16 C 0.060(5) 0.034(4) 0.038(4) -0.001(4) 0.011(3) -0.001(3)
C17 C 0.042(4) 0.050(5) 0.043(5) 0.005(4) 0.000(3) -0.006(3)
C18 C 0.031(4) 0.036(4) 0.044(4) 0.005(3) 0.007(3) 0.000(3)
C19 C 0.028(4) 0.019(3) 0.044(4) 0.005(3) 0.005(3) 0.000(3)
C20 C 0.016(3) 0.027(3) 0.048(4) 0.004(3) 0.002(3) 0.000(3)

loop_
_atom_type_symbol
_atom_type_scat_dispersion_real
_atom_type_scat_dispersion_imag
_atom_type_scat_source
_atom_type_scat_Cromer_Mann_a1
_atom_type_scat_Cromer_Mann_b1
_atom_type_scat_Cromer_Mann_a2
_atom_type_scat_Cromer_Mann_b2
_atom_type_scat_Cromer_Mann_a3
_atom_type_scat_Cromer_Mann_b3
_atom_type_scat_Cromer_Mann_a4
_atom_type_scat_Cromer_Mann_b4
_atom_type_scat_Cromer_Mann_c
C 0.0181 0.0091 'International Tables Vol C tables 4.2.6.8 and 6.1.1.4' 2.31 20.843901 1.02 10.2075 1.5886 0.5687 0.865 51.651199 0.2156
H 0.0000 0.0000 'International Tables Vol C tables 4.2.6.8 and 6.1.1.4' 0.493002 10.5109 0.322912 26.1257 0.140191 3.14236 0.04081 57.799702 0.003038
N 0.0311 0.0180 'International Tables Vol C tables 4.2.6.8 and 6.1.1.4' 12.2126 0.0057 3.1322 9.8933 2.0125 28.997499 1.1663 0.5826 -11.529
Ni -3.0029 0.5091 'International Tables Vol C tables 4.2.6.8 and 6.1.1.4' 12.8376 3.8785 7.292 0.2565 4.4438 12.1763 2.38 66.342102 1.0341
O 0.0492 0.0322 'International Tables Vol C tables 4.2.6.8 and 6.1.1.4' 3.0485 13.2771 2.2868 5.7011 1.5463 0.3239 0.867 32.908901 0.2508

loop_
_geom_angle_atom_site_label_1
_geom_angle_atom_site_label_2
_geom_angle_atom_site_label_3
_geom_angle_site_symmetry_1
_geom_angle_site_symmetry_2
_geom_angle_site_symmetry_3
_geom_angle
_geom_angle_publ_flag
N1 Ni1 O3 . . . 86.1(2) ?
N1 Ni1 N2 . . . 177.3(3) ?
N1 Ni1 N3 . . . 93.3(3) ?
O3 Ni1 N2 . . . 95.7(2) ?
O3 Ni1 N3 . . . 177.7(2) ?
N2 Ni1 N3 . . . 85.0(3) ?
Ni1 N1 O1 . . . 120.9(6) ?
Ni1 N1 O2 . . . 119.0(5) ?
O1 N1 O2 . . . 120.0(7) ?
Ni1 O3 C20 . . . 127.2(5) ?
Ni1 N2 C8 . . . 115.0(5) ?
Ni1 N2 C10 . . . 123.2(5) ?
C8 N2 C10 . . . 121.7(6) ?
C1 C2 C3 . . . 120.3(9) ?
C1 C2 H2 . . . 119.83 ?
C3 C2 H2 . . . 119.91 ?
C2 C3 C4 . . . 118.2(8) ?
C2 C3 H3 . . . 120.91 ?
C4 C3 H3 . . . 120.9 ?
C3 C4 C5 . . . 123.0(8) ?
C3 C4 C9 . . . 118.2(7) ?
C5 C4 C9 . . . 118.7(7) ?
C4 C5 C6 . . . 117.9(9) ?
C4 C5 H5 . . . 121.05 ?
C6 C5 H5 . . . 121 ?
C5 C6 C7 . . . 123.9(9) ?
C5 C6 H6 . . . 118.18 ?
C7 C6 H6 . . . 117.92 ?
C6 C7 C8 . . . 119.7(8) ?
C6 C7 H7 . . . 120.12 ?
C8 C7 H7 . . . 120.17 ?
N2 C8 C7 . . . 130.4(7) ?
N2 C8 C9 . . . 112.3(7) ?
C7 C8 C9 . . . 117.3(8) ?
N3 C9 C4 . . . 122.4(7) ?
N3 C9 C8 . . . 115.3(7) ?
C4 C9 C8 . . . 122.4(7) ?
N2 C10 C11 . . . 127.3(7) ?
N2 C10 H10 . . . 116.4 ?
C11 C10 H10 . . . 116.33 ?
C10 C11 C12 . . . 120.5(7) ?
C10 C11 C20 . . . 122.0(7) ?
C12 C11 C20 . . . 117.5(8) ?
C11 C12 C13 . . . 110.4(7) ?
C11 C12 H12a . . . 109.48 ?
C11 C12 H12b . . . 109.5 ?
C13 C12 H12a . . . 109.45 ?
C13 C12 H12b . . . 109.45 ?
H12a C12 H12b . . . 108.57 ?
C12 C13 C14 . . . 111.5(7) ?
C12 C13 H13a . . . 109.59 ?
C12 C13 H13b . . . 109.48 ?
C14 C13 H13a . . . 109.49 ?
C14 C13 H13b . . . 109.35 ?
H13a C13 H13b . . . 107.34 ?
C13 C14 C15 . . . 123.4(7) ?
C13 C14 C19 . . . 117.7(8) ?
C15 C14 C19 . . . 118.9(7) ?
C14 C15 C16 . . . 121.2(7) ?
C14 C15 H15 . . . 119.37 ?
C16 C15 H15 . . . 119.38 ?
C15 C16 C17 . . . 119.7(8) ?
C15 C16 H16 . . . 120.13 ?
C17 C16 H16 . . . 120.17 ?
C16 C17 C18 . . . 120.0(8) ?
C16 C17 H17 . . . 120.05 ?
C18 C17 H17 . . . 119.98 ?
C17 C18 C19 . . . 120.5(8) ?
C17 C18 H18 . . . 119.8 ?
C19 C18 H18 . . . 119.66 ?
C14 C19 C18 . . . 119.6(8) ?
C14 C19 C20 . . . 119.9(7) ?
C18 C19 C20 . . . 120.5(7) ?
O3 C20 C11 . . . 124.6(8) ?
O3 C20 C19 . . . 115.6(6) ?
C11 C20 C19 . . . 119.7(6) ?

loop_
_geom_bond_atom_site_label_1
_geom_bond_atom_site_label_2
_geom_bond_site_symmetry_1
_geom_bond_site_symmetry_2
_geom_bond_distance
_geom_bond_publ_flag
Ni1 N1 . . 1.889(6) ?
Ni1 O3 . . 1.842(6) ?
Ni1 N2 . . 1.865(6) ?
Ni1 N3 . . 1.902(6) ?
O1 N1 . . 1.207(10) ?
O2 N1 . . 1.253(10) ?
O3 C20 . . 1.296(8) ?
N2 C8 . . 1.384(11) ?
N2 C10 . . 1.339(10) ?
N3 C1 . . 1.325(11) ?
N3 C9 . . 1.379(10) ?
C1 C2 . . 1.388(13) ?
C1 H1 . . 0.9603 ?
C2 C3 . . 1.375(13) ?
C2 H2 . . 0.9601 ?
C3 C4 . . 1.422(12) ?
C3 H3 . . 0.959 ?
C4 C5 . . 1.433(12) ?
C4 C9 . . 1.380(13) ?
C5 C6 . . 1.355(13) ?
C5 H5 . . 0.9611 ?
C6 C7 . . 1.390(15) ?
C6 H6 . . 0.9596 ?
C7 C8 . . 1.385(11) ?
C7 H7 . . 0.9599 ?
C8 C9 . . 1.429(11) ?
C10 C11 . . 1.367(13) ?
C10 H10 . . 0.9602 ?
C11 C12 . . 1.510(11) ?
C11 C20 . . 1.408(10) ?
C12 C13 . . 1.509(13) ?
C12 H12a . . 0.9595 ?
C12 H12b . . 0.9593 ?
C13 C14 . . 1.493(11) ?
C13 H13a . . 0.9599 ?
C13 H13b . . 0.9613 ?
C14 C15 . . 1.380(13) ?
C14 C19 . . 1.403(11) ?
C15 C16 . . 1.383(12) ?
C15 H15 . . 0.9599 ?
C16 C17 . . 1.392(13) ?
C16 H16 . . 0.9594 ?
C17 C18 . . 1.369(13) ?
C17 H17 . . 0.9593 ?
C18 C19 . . 1.399(11) ?
C18 H18 . . 0.9602 ?
C19 C20 . . 1.474(13) ?
